data_4302320
loop_
_publ_author_name
'Brandi-Blanco, Pilar'
'Sanz Miguel, Pablo J.'
'M\"uller, Barbara'
'Gil Bardaj\'i, Elisa'
'Willermann, Michael'
'Lippert, Bernhard'

_publ_section_title
;
 Expanding the pH Range of Metal--Nucleobase Complexes for Acid--Base
 Chemistry: Properties of Bis(guanine) Complexes of (bpy)Pt^II^ with
 Either Two Major or Major and Minor Tautomers Bonded Simultaneously
;
_journal_coden_ASTM INOCAJ
_journal_issue 12
_journal_name_full 'Inorganic chemistry'
_journal_page_first 5208
_journal_page_last 5215
_journal_paper_doi 10.1021/ic900176c
_journal_volume 48
_journal_year 2009
_chemical_formula_moiety 'C24 H24 N12 O2 Pt, 3(H2 O)'
_chemical_formula_sum 'C24 H30 N12 O5 Pt'
_chemical_formula_weight 761.69
_space_group_IT_number 14
_symmetry_cell_setting monoclinic
_symmetry_space_group_name_Hall '-P 2ybc'
_symmetry_space_group_name_H-M 'P 1 21/c 1'
_atom_sites_solution_hydrogens geom
_atom_sites_solution_primary direct
_atom_sites_solution_secondary difmap
_audit_creation_date 2009-01-26T19:24:44-00:00
_audit_creation_method 'WinGX routine CIF_UPDATE'
_cell_angle_alpha 90
_cell_angle_beta 96.23(3)
_cell_angle_gamma 90
_cell_formula_units_Z 4
_cell_length_a 12.182(2)
_cell_length_b 24.942(5)
_cell_length_c 10.094(2)
_cell_measurement_temperature 150(2)
_cell_measurement_theta_max 25.05
_cell_measurement_theta_min 2.61
_cell_volume 3048.9(10)
_computing_cell_refinement 'Bruker SMART'
_computing_data_collection 'Bruker SMART'
_computing_data_reduction 'Bruker SAINT'
_computing_molecular_graphics 'Bruker SHELXTL'
_computing_publication_material 'Bruker SHELXTL'
_computing_structure_refinement 'SHELXL-97 (Sheldrick, 1997)'
_computing_structure_solution 'SHELXS-97 (Sheldrick, 1990)'
_diffrn_ambient_temperature 150(2)
_diffrn_measured_fraction_theta_full 0.992
_diffrn_measured_fraction_theta_max 0.992
_diffrn_measurement_device_type 'CCD area detector'
_diffrn_measurement_method 'phi and omega scans'
_diffrn_radiation_monochromator graphite
_diffrn_radiation_type MoK\a
_diffrn_radiation_wavelength 0.71073
_diffrn_reflns_av_R_equivalents 0.0638
_diffrn_reflns_av_unetI/netI 0.1555
_diffrn_reflns_limit_h_max 14
_diffrn_reflns_limit_h_min -14
_diffrn_reflns_limit_k_max 29
_diffrn_reflns_limit_k_min -29
_diffrn_reflns_limit_l_max 12
_diffrn_reflns_limit_l_min 0
_diffrn_reflns_number 10180
_diffrn_reflns_theta_full 25.06
_diffrn_reflns_theta_max 25.06
_diffrn_reflns_theta_min 2.19
_diffrn_standards_number N/A
_exptl_absorpt_coefficient_mu 4.656
_exptl_absorpt_correction_T_max 0.627
_exptl_absorpt_correction_T_min 0.603
_exptl_absorpt_correction_type multi-scan
_exptl_absorpt_process_details sadabs
_exptl_crystal_colour yellow
_exptl_crystal_density_diffrn 1.659
_exptl_crystal_density_method 'not measured'
_exptl_crystal_description cubes
_exptl_crystal_F_000 1504
_exptl_crystal_size_max 0.1
_exptl_crystal_size_mid 0.1
_exptl_crystal_size_min 0.1
_refine_diff_density_max 1.15
_refine_diff_density_min -0.729
_refine_diff_density_rms 0.116
_refine_ls_extinction_method none
_refine_ls_goodness_of_fit_ref 0.86
_refine_ls_hydrogen_treatment constr
_refine_ls_matrix_type full
_refine_ls_number_parameters 374
_refine_ls_number_reflns 5351
_refine_ls_number_restraints 361
_refine_ls_restrained_S_all 0.836
_refine_ls_R_factor_all 0.1358
_refine_ls_R_factor_gt 0.047
_refine_ls_shift/su_max 0.001
_refine_ls_shift/su_mean 0
_refine_ls_structure_factor_coef Fsqd
_refine_ls_weighting_details 'calc w=1/[\s^2^(Fo^2^)+(0.0645P)^2^+0.0000P] where P=(Fo^2^+2Fc^2^)/3'
_refine_ls_weighting_scheme calc
_refine_ls_wR_factor_gt 0.1182
_refine_ls_wR_factor_ref 0.1353
_reflns_number_gt 2392
_reflns_number_total 5351
_reflns_threshold_expression >2sigma(I)
_cod_duplicate_entry 4338552
_cod_data_source_file ic900176c_si_001_1.cif
_cod_data_source_block 3'
_cod_original_sg_symbol_H-M 'P 21/c'
_cod_database_code 4302320

loop_
_symmetry_equiv_pos_as_xyz
'x, y, z'
'-x, y+1/2, -z+1/2'
'-x, -y, -z'
'x, -y-1/2, z-1/2'

loop_
_atom_site_label
_atom_site_type_symbol
_atom_site_fract_x
_atom_site_fract_y
_atom_site_fract_z
_atom_site_U_iso_or_equiv
_atom_site_adp_type
_atom_site_occupancy
_atom_site_symmetry_multiplicity
_atom_site_calc_flag
_atom_site_refinement_flags
_atom_site_disorder_assembly
_atom_site_disorder_group
Pt1 Pt -0.28189(4) 0.451343(17) 0.84210(4) 0.0672(2) Uani 1 1 d U . .
N1 N -0.3909(7) 0.4048(4) 0.9225(8) 0.076(2) Uani 1 1 d U . .
C2 C -0.4241(10) 0.4244(5) 1.0390(10) 0.073(3) Uani 1 1 d U . .
C3 C -0.4970(10) 0.3965(5) 1.1076(12) 0.093(3) Uani 1 1 d U . .
H3A H -0.5188 0.4096 1.1893 0.112 Uiso 1 1 calc R . .
C4 C -0.5390(11) 0.3467(6) 1.0507(13) 0.118(4) Uani 1 1 d U . .
H4A H -0.5916 0.327 1.0938 0.142 Uiso 1 1 calc R . .
C5 C -0.5047(12) 0.3277(5) 0.9369(13) 0.121(5) Uani 1 1 d U . .
H5A H -0.531 0.2942 0.9015 0.145 Uiso 1 1 calc R . .
C6 C -0.4296(10) 0.3580(5) 0.8714(11) 0.094(4) Uani 1 1 d U . .
H6A H -0.4062 0.3452 0.7903 0.112 Uiso 1 1 calc R . .
N11 N -0.3076(7) 0.4959(4) 0.9980(8) 0.075(2) Uani 1 1 d U . .
C12 C -0.3804(10) 0.4746(5) 1.0820(10) 0.077(3) Uani 1 1 d U . .
C13 C -0.4022(10) 0.5017(5) 1.1936(10) 0.084(3) Uani 1 1 d U . .
H13A H -0.4528 0.4868 1.2488 0.1 Uiso 1 1 calc R . .
C14 C -0.3526(11) 0.5501(5) 1.2285(11) 0.098(4) Uani 1 1 d U . .
H14A H -0.3682 0.5681 1.3072 0.118 Uiso 1 1 calc R . .
C15 C -0.2802(12) 0.5720(5) 1.1474(11) 0.099(4) Uani 1 1 d U . .
H15A H -0.2462 0.6057 1.1693 0.119 Uiso 1 1 calc R . .
C16 C -0.2567(10) 0.5444(5) 1.0320(11) 0.088(3) Uani 1 1 d U . .
H16A H -0.2056 0.5591 0.9772 0.106 Uiso 1 1 calc R . .
N1A N -0.2938(7) 0.6112(3) 0.5472(8) 0.072(2) Uani 1 1 d U . .
C2A C -0.1889(10) 0.6306(5) 0.5277(12) 0.086(3) Uani 1 1 d U . .
N2A N -0.1878(8) 0.6729(4) 0.4481(10) 0.117(4) Uani 1 1 d U . .
H2AA H -0.1245 0.6874 0.4327 0.141 Uiso 1 1 calc R . .
H2AB H -0.2503 0.6865 0.4109 0.141 Uiso 1 1 calc R . .
N3A N -0.0933(8) 0.6126(4) 0.5794(10) 0.095(3) Uani 1 1 d U . .
C4A C -0.1069(10) 0.5702(5) 0.6578(12) 0.080(3) Uani 1 1 d U . .
C5A C -0.2035(8) 0.5462(4) 0.6869(10) 0.066(2) Uani 1 1 d U . .
C6A C -0.3027(10) 0.5674(4) 0.6277(10) 0.067(3) Uani 1 1 d U . .
O6A O -0.3978(6) 0.5487(3) 0.6437(7) 0.0695(18) Uani 1 1 d U . .
N7A N -0.1772(7) 0.5023(3) 0.7686(8) 0.072(2) Uani 1 1 d U . .
C8A C -0.0677(10) 0.5004(5) 0.7883(11) 0.087(3) Uani 1 1 d U . .
H8AA H -0.0269 0.4744 0.842 0.104 Uiso 1 1 calc R . .
N9A N -0.0218(8) 0.5402(4) 0.7224(10) 0.095(3) Uani 1 1 d U . .
C91A C 0.1001(10) 0.5510(5) 0.7104(15) 0.112(4) Uani 1 1 d U . .
H91A H 0.1124 0.5902 0.7089 0.135 Uiso 1 1 calc R . .
H91B H 0.1448 0.5364 0.79 0.135 Uiso 1 1 calc R . .
C92A C 0.1375(10) 0.5278(6) 0.5934(15) 0.135(6) Uani 1 1 d U . .
H92A H 0.2179 0.5313 0.5975 0.203 Uiso 1 1 calc R . .
H92B H 0.1027 0.5463 0.5142 0.203 Uiso 1 1 calc R . .
H92C H 0.1174 0.4897 0.5885 0.203 Uiso 1 1 calc R . .
N1B N -0.2583(7) 0.4015(3) 0.6904(8) 0.066(2) Uani 1 1 d U . .
C2B C -0.3303(8) 0.3989(4) 0.5760(10) 0.060(2) Uani 1 1 d U . .
N2B N -0.4153(7) 0.4345(3) 0.5674(8) 0.072(2) Uani 1 1 d U . .
H2BA H -0.4641 0.4348 0.4965 0.087 Uiso 1 1 calc R . .
H2BB H -0.4214 0.4573 0.6328 0.087 Uiso 1 1 calc R . .
N3B N -0.3239(7) 0.3646(3) 0.4733(8) 0.073(2) Uani 1 1 d U . .
C4B C -0.2373(11) 0.3326(5) 0.4898(12) 0.083(3) Uani 1 1 d U . .
C5B C -0.1573(10) 0.3320(4) 0.5967(13) 0.080(3) Uani 1 1 d U . .
C6B C -0.1680(10) 0.3683(5) 0.7059(13) 0.083(3) Uani 1 1 d U . .
O6B O -0.1032(7) 0.3701(4) 0.8116(9) 0.116(3) Uani 1 1 d U . .
N7B N -0.0749(8) 0.2926(4) 0.5821(11) 0.098(3) Uani 1 1 d U . .
C8B C -0.1132(13) 0.2735(6) 0.4654(16) 0.117(4) Uani 1 1 d U . .
H8BA H -0.0744 0.2463 0.4235 0.14 Uiso 1 1 calc R . .
N9B N -0.2094(9) 0.2934(4) 0.4061(12) 0.109(3) Uani 1 1 d U . .
C91B C -0.2779(14) 0.2749(6) 0.2800(14) 0.137(5) Uani 1 1 d U . .
H91C H -0.2596 0.2376 0.2571 0.165 Uiso 1 1 calc R . .
H91D H -0.358 0.2775 0.2885 0.165 Uiso 1 1 calc R . .
C92B C -0.2454(14) 0.3119(7) 0.1845(16) 0.173(7) Uani 1 1 d U . .
H92D H -0.2848 0.3038 0.0969 0.26 Uiso 1 1 calc R . .
H92E H -0.1657 0.309 0.1801 0.26 Uiso 1 1 calc R . .
H92F H -0.2635 0.3484 0.2107 0.26 Uiso 1 1 calc R . .
O1W O -0.4610(8) 0.6896(4) 0.5717(10) 0.166(3) Uani 1 1 d . . .
H11W H -0.4128 0.6664 0.567 0.199 Uiso 1 1 d R . .
H12W H -0.525 0.6741 0.556 0.199 Uiso 1 1 d R . .
O2W O -0.3049(16) 0.7586(8) 0.253(2) 0.166(3) Uani 0.5 1 d P . .
H21W H -0.3301 0.7716 0.183 0.199 Uiso 0.5 1 d PR . .
H22W H -0.2225 0.7652 0.2611 0.199 Uiso 0.5 1 d PR . .
O3W O 0.0769(16) 0.2106(8) 0.715(2) 0.166(3) Uani 0.5 1 d P . .
H31W H 0.0643 0.1776 0.7136 0.199 Uiso 0.5 1 d PR . .
H32W H 0.0199 0.2268 0.6774 0.199 Uiso 0.5 1 d PR . .
O4W O 0.1178(16) 0.3039(8) 0.860(2) 0.166(3) Uani 0.5 1 d P . .
H41W H 0.1137 0.2725 0.8182 0.199 Uiso 0.5 1 d PR . .
H42W H 0.0571 0.3223 0.851 0.199 Uiso 0.5 1 d PR . .
O5W O 0.0489(15) 0.3866(8) 0.024(2) 0.166(3) Uani 0.5 1 d P . .
H51W H -0.0153 0.386 -0.0433 0.199 Uiso 0.5 1 d PR . .
H52W H 0.0422 0.3652 0.0766 0.199 Uiso 0.5 1 d PR . .

loop_
_atom_site_aniso_label
_atom_site_aniso_U_11
_atom_site_aniso_U_22
_atom_site_aniso_U_33
_atom_site_aniso_U_23
_atom_site_aniso_U_13
_atom_site_aniso_U_12
Pt1 0.0731(3) 0.0653(3) 0.0634(3) 0.0085(3) 0.0076(2) -0.0031(3)
N1 0.095(7) 0.063(6) 0.072(5) 0.009(4) 0.017(5) -0.007(5)
C2 0.090(8) 0.066(6) 0.063(6) 0.014(5) 0.014(5) 0.008(5)
C3 0.101(9) 0.090(8) 0.092(8) 0.007(6) 0.027(7) 0.001(7)
C4 0.136(11) 0.098(10) 0.133(10) 0.006(8) 0.068(9) -0.020(8)
C5 0.152(12) 0.097(10) 0.119(10) -0.020(7) 0.043(9) -0.054(8)
C6 0.125(10) 0.074(8) 0.086(7) -0.001(6) 0.029(7) -0.024(7)
N11 0.081(6) 0.075(6) 0.066(5) 0.005(4) -0.001(4) -0.010(5)
C12 0.098(8) 0.074(7) 0.059(6) 0.007(5) 0.009(6) 0.005(6)
C13 0.101(9) 0.084(8) 0.066(6) 0.005(5) 0.008(6) 0.013(6)
C14 0.129(11) 0.095(9) 0.068(7) -0.007(6) -0.004(6) -0.004(8)
C15 0.120(10) 0.097(9) 0.075(7) -0.013(6) -0.017(7) -0.011(7)
C16 0.106(9) 0.084(8) 0.070(6) 0.003(5) -0.008(6) -0.010(7)
N1A 0.070(5) 0.064(6) 0.082(6) 0.005(4) 0.013(5) 0.001(4)
C2A 0.077(7) 0.085(9) 0.095(8) 0.030(6) 0.010(7) 0.001(6)
N2A 0.105(8) 0.094(8) 0.156(10) 0.059(7) 0.022(7) -0.013(6)
N3A 0.066(5) 0.083(7) 0.138(9) 0.038(5) 0.015(6) 0.003(5)
C4A 0.065(5) 0.075(8) 0.098(8) 0.024(5) 0.002(6) -0.001(5)
C5A 0.064(5) 0.059(6) 0.077(7) 0.006(5) 0.009(5) 0.001(5)
C6A 0.067(5) 0.062(7) 0.073(7) 0.001(5) 0.011(5) 0.001(5)
O6A 0.063(4) 0.065(5) 0.083(5) 0.010(4) 0.014(4) 0.002(4)
N7A 0.066(5) 0.071(6) 0.077(6) 0.014(4) 0.002(5) -0.005(4)
C8A 0.075(6) 0.075(8) 0.105(8) 0.026(6) -0.014(7) -0.013(6)
N9A 0.060(5) 0.088(7) 0.132(8) 0.031(6) -0.007(5) -0.014(5)
C91A 0.059(6) 0.106(11) 0.169(12) 0.044(9) 0.001(8) -0.004(7)
C92A 0.067(9) 0.164(16) 0.176(14) 0.021(11) 0.016(8) -0.008(9)
N1B 0.065(5) 0.065(5) 0.070(5) 0.007(4) 0.012(4) 0.008(4)
C2B 0.056(6) 0.057(7) 0.069(6) 0.003(5) 0.025(5) -0.006(5)
N2B 0.070(6) 0.078(7) 0.067(5) -0.016(4) 0.003(4) 0.018(5)
N3B 0.077(6) 0.062(6) 0.084(5) -0.006(4) 0.022(5) 0.010(4)
C4B 0.090(8) 0.073(8) 0.093(7) 0.017(5) 0.037(5) 0.023(6)
C5B 0.070(7) 0.063(7) 0.113(7) 0.030(5) 0.043(5) 0.015(5)
C6B 0.072(7) 0.072(8) 0.105(8) 0.018(6) 0.013(5) 0.004(6)
O6B 0.097(6) 0.111(8) 0.132(7) 0.019(6) -0.019(5) 0.030(6)
N7B 0.088(7) 0.089(8) 0.126(8) 0.040(6) 0.049(6) 0.034(6)
C8B 0.125(10) 0.097(10) 0.139(10) 0.018(8) 0.060(8) 0.039(8)
N9B 0.100(8) 0.102(8) 0.134(7) -0.008(6) 0.046(6) 0.039(6)
C91B 0.181(14) 0.131(13) 0.105(9) -0.009(7) 0.043(8) 0.074(11)
C92B 0.186(18) 0.178(18) 0.160(11) 0.023(11) 0.034(13) 0.063(14)
O1W 0.125(6) 0.129(7) 0.235(9) 0.038(6) -0.018(6) -0.027(5)
O2W 0.125(6) 0.129(7) 0.235(9) 0.038(6) -0.018(6) -0.027(5)
O3W 0.125(6) 0.129(7) 0.235(9) 0.038(6) -0.018(6) -0.027(5)
O4W 0.125(6) 0.129(7) 0.235(9) 0.038(6) -0.018(6) -0.027(5)
O5W 0.125(6) 0.129(7) 0.235(9) 0.038(6) -0.018(6) -0.027(5)

loop_
_atom_type_symbol
_atom_type_description
_atom_type_scat_dispersion_real
_atom_type_scat_dispersion_imag
_atom_type_scat_source
C C 0.0033 0.0016 'International Tables Vol C Tables 4.2.6.8 and 6.1.1.4'
H H 0 0 'International Tables Vol C Tables 4.2.6.8 and 6.1.1.4'
N N 0.0061 0.0033 'International Tables Vol C Tables 4.2.6.8 and 6.1.1.4'
O O 0.0106 0.006 'International Tables Vol C Tables 4.2.6.8 and 6.1.1.4'
Pt Pt -1.7033 8.3905 'International Tables Vol C Tables 4.2.6.8 and 6.1.1.4'

loop_
_geom_angle_atom_site_label_1
_geom_angle_atom_site_label_2
_geom_angle_atom_site_label_3
_geom_angle
_geom_angle_site_symmetry_1
_geom_angle_site_symmetry_3
_geom_angle_publ_flag
N11 Pt1 N1 80.4(4) . . ?
N11 Pt1 N7A 95.8(4) . . ?
N1 Pt1 N7A 175.9(3) . . ?
N11 Pt1 N1B 176.1(3) . . ?
N1 Pt1 N1B 96.1(3) . . ?
N7A Pt1 N1B 87.8(3) . . ?
C6 N1 C2 121.0(10) . . ?
C6 N1 Pt1 124.7(7) . . ?
C2 N1 Pt1 114.2(8) . . ?
C3 C2 N1 121.2(11) . . ?
C3 C2 C12 122.5(11) . . ?
N1 C2 C12 116.3(10) . . ?
C2 C3 C4 117.2(11) . . ?
C2 C3 H3A 121.4 . . ?
C4 C3 H3A 121.4 . . ?
C5 C4 C3 120.9(12) . . ?
C5 C4 H4A 119.6 . . ?
C3 C4 H4A 119.6 . . ?
C4 C5 C6 119.2(12) . . ?
C4 C5 H5A 120.4 . . ?
C6 C5 H5A 120.4 . . ?
N1 C6 C5 120.4(11) . . ?
N1 C6 H6A 119.8 . . ?
C5 C6 H6A 119.8 . . ?
C16 N11 C12 118.5(9) . . ?
C16 N11 Pt1 125.6(7) . . ?
C12 N11 Pt1 115.8(7) . . ?
C13 C12 N11 120.5(11) . . ?
C13 C12 C2 126.3(11) . . ?
N11 C12 C2 113.2(10) . . ?
C14 C13 C12 121.7(12) . . ?
C14 C13 H13A 119.2 . . ?
C12 C13 H13A 119.2 . . ?
C13 C14 C15 119.1(12) . . ?
C13 C14 H14A 120.4 . . ?
C15 C14 H14A 120.4 . . ?
C14 C15 C16 119.8(13) . . ?
C14 C15 H15A 120.1 . . ?
C16 C15 H15A 120.1 . . ?
N11 C16 C15 120.4(11) . . ?
N11 C16 H16A 119.8 . . ?
C15 C16 H16A 119.8 . . ?
C6A N1A C2A 119.3(9) . . ?
N3A C2A N2A 116.7(11) . . ?
N3A C2A N1A 127.9(11) . . ?
N2A C2A N1A 115.4(11) . . ?
C2A N2A H2AA 120 . . ?
C2A N2A H2AB 120 . . ?
H2AA N2A H2AB 120 . . ?
C2A N3A C4A 110.2(10) . . ?
N3A C4A N9A 124.8(11) . . ?
N3A C4A C5A 129.1(11) . . ?
N9A C4A C5A 106.1(10) . . ?
N7A C5A C4A 108.8(9) . . ?
N7A C5A C6A 133.5(10) . . ?
C4A C5A C6A 117.6(10) . . ?
O6A C6A N1A 119.8(10) . . ?
O6A C6A C5A 124.4(10) . . ?
N1A C6A C5A 115.9(10) . . ?
C8A N7A C5A 106.3(9) . . ?
C8A N7A Pt1 126.3(8) . . ?
C5A N7A Pt1 127.4(7) . . ?
N7A C8A N9A 111.3(10) . . ?
N7A C8A H8AA 124.3 . . ?
N9A C8A H8AA 124.3 . . ?
C8A N9A C4A 107.5(10) . . ?
C8A N9A C91A 128.9(10) . . ?
C4A N9A C91A 123.6(10) . . ?
C92A C91A N9A 113.1(12) . . ?
C92A C91A H91A 109 . . ?
N9A C91A H91A 109 . . ?
C92A C91A H91B 109 . . ?
N9A C91A H91B 109 . . ?
H91A C91A H91B 107.8 . . ?
C91A C92A H92A 109.5 . . ?
C91A C92A H92B 109.5 . . ?
H92A C92A H92B 109.5 . . ?
C91A C92A H92C 109.5 . . ?
H92A C92A H92C 109.5 . . ?
H92B C92A H92C 109.5 . . ?
C2B N1B C6B 119.8(10) . . ?
C2B N1B Pt1 122.5(7) . . ?
C6B N1B Pt1 117.7(8) . . ?
N3B C2B N2B 118.1(10) . . ?
N3B C2B N1B 126.2(10) . . ?
N2B C2B N1B 115.7(9) . . ?
C2B N2B H2BA 120 . . ?
C2B N2B H2BB 120 . . ?
H2BA N2B H2BB 120 . . ?
C4B N3B C2B 113.4(10) . . ?
N3B C4B N9B 127.4(13) . . ?
N3B C4B C5B 126.6(12) . . ?
N9B C4B C5B 106.0(11) . . ?
C4B C5B N7B 112.0(12) . . ?
C4B C5B C6B 118.5(11) . . ?
N7B C5B C6B 129.4(13) . . ?
O6B C6B N1B 119.7(12) . . ?
O6B C6B C5B 124.8(12) . . ?
N1B C6B C5B 115.5(12) . . ?
C8B N7B C5B 99.1(12) . . ?
N7B C8B N9B 118.1(13) . . ?
N7B C8B H8BA 120.9 . . ?
N9B C8B H8BA 120.9 . . ?
C8B N9B C4B 104.7(13) . . ?
C8B N9B C91B 129.1(12) . . ?
C4B N9B C91B 126.1(12) . . ?
C92B C91B N9B 101.7(15) . . ?
C92B C91B H91C 111.4 . . ?
N9B C91B H91C 111.4 . . ?
C92B C91B H91D 111.4 . . ?
N9B C91B H91D 111.4 . . ?
H91C C91B H91D 109.3 . . ?
C91B C92B H92D 109.5 . . ?
C91B C92B H92E 109.5 . . ?
H92D C92B H92E 109.5 . . ?
C91B C92B H92F 109.5 . . ?
H92D C92B H92F 109.5 . . ?
H92E C92B H92F 109.5 . . ?
H11W O1W H12W 107.8 . . ?
H21W O2W H22W 107 . . ?
H31W O3W H32W 108.7 . . ?
H41W O4W H42W 114.4 . . ?
H51W O5W H52W 109.5 . . ?

loop_
_geom_bond_atom_site_label_1
_geom_bond_atom_site_label_2
_geom_bond_distance
_geom_bond_site_symmetry_2
_geom_bond_publ_flag
Pt1 N11 1.979(8) . ?
Pt1 N1 2.001(8) . ?
Pt1 N7A 1.999(8) . ?
Pt1 N1B 2.017(8) . ?
N1 C6 1.342(13) . ?
N1 C2 1.374(12) . ?
C2 C3 1.374(14) . ?
C2 C12 1.411(15) . ?
C3 C4 1.439(16) . ?
C3 H3A 0.95 . ?
C4 C5 1.351(15) . ?
C4 H4A 0.95 . ?
C5 C6 1.406(15) . ?
C5 H5A 0.95 . ?
C6 H6A 0.95 . ?
N11 C16 1.386(13) . ?
N11 C12 1.396(12) . ?
C12 C13 1.364(13) . ?
C13 C14 1.379(15) . ?
C13 H13A 0.95 . ?
C14 C15 1.381(16) . ?
C14 H14A 0.95 . ?
C15 C16 1.410(15) . ?
C15 H15A 0.95 . ?
C16 H16A 0.95 . ?
N1A C6A 1.373(12) . ?
N1A C2A 1.400(13) . ?
C2A N3A 1.303(13) . ?
C2A N2A 1.328(13) . ?
N2A H2AA 0.88 . ?
N2A H2AB 0.88 . ?
N3A C4A 1.341(13) . ?
C4A N9A 1.384(13) . ?
C4A C5A 1.380(13) . ?
C5A N7A 1.387(12) . ?
C5A C6A 1.392(14) . ?
C6A O6A 1.276(12) . ?
N7A C8A 1.328(12) . ?
C8A N9A 1.349(12) . ?
C8A H8AA 0.95 . ?
N9A C91A 1.527(14) . ?
C91A C92A 1.433(17) . ?
C91A H91A 0.99 . ?
C91A H91B 0.99 . ?
C92A H92A 0.98 . ?
C92A H92B 0.98 . ?
C92A H92C 0.98 . ?
N1B C2B 1.374(12) . ?
N1B C6B 1.373(13) . ?
C2B N3B 1.352(11) . ?
C2B N2B 1.360(12) . ?
N2B H2BA 0.88 . ?
N2B H2BB 0.88 . ?
N3B C4B 1.318(13) . ?
C4B N9B 1.359(14) . ?
C4B C5B 1.374(15) . ?
C5B N7B 1.424(13) . ?
C5B C6B 1.442(16) . ?
C6B O6B 1.258(13) . ?
N7B C8B 1.308(16) . ?
C8B N9B 1.352(17) . ?
C8B H8BA 0.95 . ?
N9B C91B 1.517(18) . ?
C91B C92B 1.421(19) . ?
C91B H91C 0.99 . ?
C91B H91D 0.99 . ?
C92B H92D 0.98 . ?
C92B H92E 0.98 . ?
C92B H92F 0.98 . ?
O1W H11W 0.83 . ?
O1W H12W 0.8687 . ?
O2W H21W 0.8039 . ?
O2W H22W 1.0105 . ?
O3W H31W 0.8357 . ?
O3W H32W 0.8543 . ?
O4W H41W 0.8897 . ?
O4W H42W 0.866 . ?
O5W H51W 0.9805 . ?
O5W H52W 0.7624 . ?
